data_8101163
loop_
_publ_author_name
'Scheytza, H.'
'Rei\&sig, H.-U.'
'Rademacher, O'
'Hahn, F.'
'Richter, J.'

_publ_section_title
;
Crystal structure of 5,13,20,27-tetraazonia-32-thia-heptacyclo[25.2.2.2
^2,5^.2^13,16^.2^17,20^.1^7,11^.1^22,25^]nonatriaconta-2,4,7,9,11
(37),13,15,17,19,22,24,27,29,30,33,35,38-heptadecaene 
tetrakis(hexafluorophosphate), C~34~H~30~F2~4~N~4~P~4~S
;
_journal_issue 1
_journal_name_full 'Zeitschrift f\"ur Kristallographie - New Crystal Structures'
_journal_page_first 75
_journal_page_last 76
_journal_volume 215
_journal_year 2000
_chemical_formula_sum 'C34 H30 F24 N4 P4 S'
_chemical_formula_weight 1106.56
_chemical_temperature_decomposition_gt 543
_space_group_IT_number 14
_symmetry_cell_setting monoclinic
_symmetry_space_group_name_Hall '-P 2yn'
_symmetry_space_group_name_H-M 'P 1 21/n 1'
_cell_angle_alpha 90.000(15)
_cell_angle_beta 92.641(14)
_cell_angle_gamma 90.000(13)
_cell_formula_units_Z 2
_cell_length_a 13.417(2)
_cell_length_b 10.1528(16)
_cell_length_c 15.402(3)
_cell_measurement_temperature 293(2)
_cell_volume 2095.8(6)
_diffrn_ambient_temperature 293(2)
_exptl_crystal_density_diffrn 1.753
_refine_ls_R_factor_obs 0.0448
_refine_ls_wR_factor_obs 0.0996
_cod_depositor_comments
;
The following automatic conversions were performed:

'_chemical_melting_point' tag was changed to
'_chemical_temperature_decomposition_gt' since the value was
specified 'more than' ('>') a certain temperature. The value '> 543
K, decomp.' was changed to '543' - it should be numeric and without a
unit designator.

Automatic conversion script
Id: cif_fix_values 1646 2011-03-28 12:23:43Z adriana 
;
_cod_original_sg_symbol_H-M 'P 21/n'
_cod_database_code 8101163

loop_
_symmetry_equiv_pos_as_xyz
'x, y, z'
'-x+1/2, y+1/2, -z+1/2'
'-x, -y, -z'
'x-1/2, -y-1/2, z-1/2'

loop_
_atom_site_label
_atom_site_type_symbol
_atom_site_fract_x
_atom_site_fract_y
_atom_site_fract_z
_atom_site_U_iso_or_equiv
_atom_site_adp_type
_atom_site_occupancy
_atom_site_symmetry_multiplicity
_atom_site_calc_flag
_atom_site_refinement_flags
_atom_site_disorder_assembly
_atom_site_disorder_group
P1 P 0.56024(9) 0.72973(11) 0.31605(8) 0.0848(4) Uani 1 4 d . . .
P2 P 0.66766(9) 0.69386(9) 0.00099(7) 0.0711(3) Uani 1 4 d . . .
F11 F 0.4840(10) 0.6509(13) 0.2494(7) 0.090(4) Uani 0.50 4 d P A 1
F12 F 0.4609(9) 0.7990(9) 0.3538(7) 0.116(4) Uani 0.50 4 d P A 1
F13 F 0.5600(7) 0.8427(9) 0.2513(8) 0.135(4) Uani 0.50 4 d P A 1
F14 F 0.5577(9) 0.6211(11) 0.3852(6) 0.158(5) Uani 0.50 4 d P A 1
F15 F 0.6410(7) 0.7920(12) 0.3747(9) 0.144(4) Uani 0.50 4 d P A 1
F16 F 0.6506(6) 0.6628(12) 0.2746(7) 0.143(5) Uani 0.50 4 d P A 1
F21 F 0.5797(6) 0.6601(11) 0.0636(7) 0.080(3) Uani 0.50 4 d P B 1
F22 F 0.6027(8) 0.8061(9) -0.0453(5) 0.082(3) Uani 0.50 4 d P B 1
F23 F 0.7189(11) 0.7988(12) 0.0675(9) 0.108(6) Uani 0.50 4 d P B 1
F24 F 0.6229(8) 0.5925(8) -0.0667(5) 0.102(4) Uani 0.50 4 d P B 1
F25 F 0.7314(7) 0.5756(8) 0.0427(7) 0.098(4) Uani 0.50 4 d P B 1
F26 F 0.7465(9) 0.7202(11) -0.0746(7) 0.093(3) Uani 0.50 4 d P B 1
F11b F 0.4847(11) 0.6588(17) 0.2559(10) 0.137(6) Uani 0.50 4 d P A 2
F12b F 0.4775(10) 0.8011(14) 0.3584(8) 0.164(6) Uani 0.50 4 d P A 2
F13b F 0.5759(9) 0.8397(10) 0.2428(7) 0.137(4) Uani 0.50 4 d P A 2
F14b F 0.5417(9) 0.6082(10) 0.3788(7) 0.124(4) Uani 0.50 4 d P A 2
F15b F 0.6275(11) 0.8075(14) 0.3892(11) 0.166(6) Uani 0.50 4 d P A 2
F16b F 0.6425(9) 0.6410(10) 0.2748(10) 0.131(5) Uani 0.50 4 d P A 2
F21b F 0.5896(10) 0.6666(13) 0.0682(8) 0.130(5) Uani 0.50 4 d P B 2
F22b F 0.6012(9) 0.8106(11) -0.0369(8) 0.113(5) Uani 0.50 4 d P B 2
F23b F 0.7170(13) 0.7942(13) 0.0644(10) 0.121(6) Uani 0.50 4 d P B 2
F24b F 0.6138(7) 0.5892(9) -0.0638(7) 0.109(4) Uani 0.50 4 d P B 2
F25b F 0.7376(9) 0.5871(10) 0.0439(7) 0.118(5) Uani 0.50 4 d P B 2
F26b F 0.7555(10) 0.7245(11) -0.0563(9) 0.131(5) Uani 0.50 4 d P B 2
N11 N 0.3915(2) -0.2736(3) -0.2082(3) 0.0840(10) Uani 1 4 d . . .
C12 C 0.3666(3) -0.1457(4) -0.1996(3) 0.0850(12) Uani 1 4 d . . .
H12 H 0.3674 -0.0905 -0.2478 0.102 Uiso 1 4 calc R . .
C13 C 0.3408(3) -0.0968(4) -0.1234(3) 0.0815(12) Uani 1 4 d . . .
H13 H 0.3230 -0.0085 -0.1194 0.098 Uiso 1 4 calc R . .
C14 C 0.3404(3) -0.1766(3) -0.0497(3) 0.0730(11) Uani 1 4 d . . .
C15 C 0.3683(3) -0.3064(3) -0.0598(3) 0.0825(13) Uani 1 4 d . . .
H15 H 0.3708 -0.3626 -0.0121 0.099 Uiso 1 4 calc R . .
C16 C 0.3921(3) -0.3524(4) -0.1390(4) 0.0907(14) Uani 1 4 d . . .
H16 H 0.4092 -0.4406 -0.1450 0.109 Uiso 1 4 calc R . .
N21 N 0.2666(3) -0.0036(3) 0.1866(2) 0.0859(10) Uani 1 4 d . D .
C22 C 0.3491(3) -0.0766(4) 0.1830(3) 0.0954(14) Uani 1 4 d . . .
H22 H 0.3909 -0.0858 0.2325 0.114 Uiso 1 4 calc R . .
C23 C 0.3731(3) -0.1376(4) 0.1082(3) 0.0909(14) Uani 1 4 d . . .
H23 H 0.4302 -0.1892 0.1071 0.109 Uiso 1 4 calc R . .
C24 C 0.3123(3) -0.1228(3) 0.0338(3) 0.0717(11) Uani 1 4 d . . .
C25 C 0.2245(3) -0.0522(4) 0.0408(3) 0.0772(12) Uani 1 4 d . . .
H25 H 0.1800 -0.0447 -0.0071 0.093 Uiso 1 4 calc R . .
C26 C 0.2032(3) 0.0062(4) 0.1172(3) 0.0809(12) Uani 1 4 d . . .
H26 H 0.1441 0.0533 0.1213 0.097 Uiso 1 4 calc R . .
C71 C 0.4227(4) -0.3235(4) -0.2936(4) 0.1058(16) Uani 1 4 d . . .
H71A H 0.4453 -0.4139 -0.2878 0.127 Uiso 1 4 calc R . .
H71B H 0.3665 -0.3213 -0.3356 0.127 Uiso 1 4 calc R . .
C72 C 0.2433(4) 0.0686(5) 0.2692(3) 0.1083(16) Uani 1 4 d . . .
H72A H 0.1980 0.1410 0.2556 0.130 Uiso 1 4 calc R C 1
H72B H 0.2110 0.0092 0.3084 0.130 Uiso 1 4 calc R C 1
C31 C 0.4123(4) 0.1966(6) 0.2789(4) 0.116(6) Uani 0.50 4 d PG D 1
H31 H 0.4043 0.2205 0.2207 0.139 Uiso 0.50 4 calc PR D 1
C32A C 0.3443(5) 0.1239(7) 0.3148(4) 0.038(2) Uani 0.50 4 d PG D 1
C33A C 0.3556(7) 0.0901(9) 0.3971(5) 0.103(6) Uani 0.50 4 d PG D 1
H33A H 0.3075 0.0387 0.4225 0.124 Uiso 0.50 4 calc PR D 1
C34A C 0.4349(7) 0.1290(8) 0.4436(5) 0.104(4) Uani 0.50 4 d PG D 1
H34A H 0.4429 0.1051 0.5017 0.125 Uiso 0.50 4 calc PR D 1
C35A C 0.5030(6) 0.2017(9) 0.4077(5) 0.106(5) Uani 0.50 4 d PG D 1
H35A H 0.5590 0.2292 0.4405 0.127 Uiso 0.50 4 calc PR D 1
C36A C 0.4917(5) 0.2355(8) 0.3254(4) 0.037(2) Uani 0.50 4 d PG . 1
S31 S 0.3912(2) 0.2382(3) 0.25686(16) 0.0652(6) Uani 0.50 4 d PG D 2
C32B C 0.3243(6) 0.1364(9) 0.3025(5) 0.108(6) Uani 0.50 4 d PG D 2
C33B C 0.3774(8) 0.0985(10) 0.3911(6) 0.076(4) Uani 0.50 4 d PG D 2
H33B H 0.3538 0.0395 0.4314 0.091 Uiso 0.50 4 calc PR D 2
C35B C 0.4772(8) 0.1768(10) 0.4001(6) 0.082(4) Uani 0.50 4 d PG D 2
H35B H 0.5236 0.1728 0.4469 0.098 Uiso 0.50 4 calc PR D 2
C36B C 0.4858(5) 0.2632(9) 0.3172(5) 0.107(6) Uani 0.50 41 d PG . 2

loop_
_atom_site_aniso_label
_atom_site_aniso_U_11
_atom_site_aniso_U_22
_atom_site_aniso_U_33
_atom_site_aniso_U_23
_atom_site_aniso_U_13
_atom_site_aniso_U_12
P1 0.0738(8) 0.0810(7) 0.0972(8) -0.0026(7) -0.0224(7) 0.0108(6)
P2 0.0760(8) 0.0578(6) 0.0796(7) 0.0011(5) 0.0049(7) 0.0003(5)
F11 0.093(8) 0.102(8) 0.071(6) -0.012(6) -0.026(6) -0.011(7)
F12 0.115(8) 0.099(5) 0.134(8) 0.022(5) 0.018(6) 0.037(5)
F13 0.079(5) 0.109(6) 0.214(10) 0.092(6) -0.022(6) 0.018(4)
F14 0.232(10) 0.145(9) 0.089(5) 0.040(5) -0.081(6) 0.029(7)
F15 0.096(5) 0.141(7) 0.187(9) -0.085(6) -0.090(5) 0.045(5)
F16 0.060(5) 0.221(10) 0.146(8) 0.015(7) -0.012(5) 0.066(5)
F21 0.056(4) 0.095(7) 0.089(7) 0.019(5) 0.009(5) 0.002(4)
F22 0.103(7) 0.077(6) 0.064(4) 0.017(4) -0.029(4) -0.001(5)
F23 0.121(10) 0.068(7) 0.132(10) -0.021(7) -0.018(9) 0.005(7)
F24 0.168(9) 0.082(6) 0.058(5) -0.030(4) 0.024(5) 0.012(5)
F25 0.076(5) 0.045(4) 0.177(9) 0.021(4) 0.039(5) 0.015(4)
F26 0.092(6) 0.095(6) 0.091(4) -0.003(4) 0.014(4) 0.004(4)
F11b 0.092(10) 0.150(12) 0.166(11) -0.007(10) -0.027(9) -0.020(9)
F12b 0.102(7) 0.255(12) 0.132(8) -0.090(7) -0.027(6) 0.085(7)
F13b 0.181(10) 0.103(6) 0.132(7) -0.005(5) 0.046(6) -0.052(6)
F14b 0.129(7) 0.089(6) 0.157(9) -0.009(5) 0.024(6) -0.009(5)
F15b 0.165(11) 0.140(10) 0.190(10) -0.047(8) -0.025(8) -0.044(8)
F16b 0.131(9) 0.082(4) 0.179(12) -0.041(6) -0.004(8) 0.005(5)
F21b 0.185(11) 0.119(9) 0.090(8) -0.005(7) 0.054(7) 0.004(8)
F22b 0.103(8) 0.071(6) 0.167(9) 0.010(6) 0.019(7) 0.033(6)
F23b 0.150(12) 0.080(8) 0.125(11) -0.012(8) -0.072(9) -0.011(8)
F24b 0.092(6) 0.087(6) 0.146(8) 0.007(5) -0.024(5) -0.051(5)
F25b 0.133(9) 0.093(7) 0.122(7) 0.014(5) -0.061(6) 0.008(6)
F26b 0.120(9) 0.088(6) 0.191(11) 0.031(6) 0.077(8) -0.016(5)
N11 0.061(2) 0.0557(19) 0.136(3) -0.007(2) 0.015(2) -0.0053(15)
C12 0.076(3) 0.058(2) 0.122(4) 0.011(2) 0.016(3) 0.006(2)
C13 0.063(3) 0.056(2) 0.126(4) 0.003(3) 0.013(3) 0.0100(19)
C14 0.052(2) 0.051(2) 0.114(3) 0.009(2) -0.013(2) -0.0040(17)
C15 0.078(3) 0.049(2) 0.119(3) 0.007(2) -0.014(3) -0.0056(19)
C16 0.073(3) 0.053(2) 0.146(4) 0.002(3) 0.000(3) -0.002(2)
N21 0.069(2) 0.0696(19) 0.117(3) -0.0086(19) -0.018(2) 0.0016(18)
C22 0.081(3) 0.082(3) 0.119(4) -0.013(3) -0.034(3) 0.021(2)
C23 0.079(3) 0.063(2) 0.128(4) -0.005(3) -0.027(3) 0.009(2)
C24 0.058(2) 0.048(2) 0.108(3) 0.005(2) -0.016(2) -0.0041(17)
C25 0.059(3) 0.065(2) 0.106(3) 0.012(2) -0.014(3) -0.0071(19)
C26 0.056(3) 0.066(2) 0.119(3) 0.006(2) -0.018(3) -0.0014(19)
C71 0.089(3) 0.074(3) 0.154(4) -0.029(3) -0.001(3) -0.007(2)
C72 0.090(4) 0.099(3) 0.135(4) -0.034(3) 0.002(3) 0.003(3)
C31 0.153(14) 0.104(10) 0.088(9) 0.015(7) -0.017(9) -0.025(9)
C32A 0.042(4) 0.045(4) 0.027(4) 0.018(3) 0.003(3) 0.006(3)
C33A 0.124(12) 0.091(10) 0.099(12) 0.001(8) 0.053(10) 0.023(8)
C34A 0.123(10) 0.095(7) 0.094(8) -0.005(6) 0.010(8) -0.003(7)
C35A 0.128(10) 0.107(9) 0.079(9) -0.029(7) -0.023(8) 0.036(8)
C36A 0.042(5) 0.043(4) 0.025(4) 0.004(3) -0.018(4) 0.010(3)
S31 0.0674(14) 0.0783(14) 0.0494(11) 0.0067(11) -0.0034(11) -0.0065(12)
C32B 0.055(6) 0.121(11) 0.143(12) -0.036(9) -0.043(7) 0.016(7)
C33B 0.108(9) 0.069(8) 0.052(8) 0.011(6) 0.020(7) 0.005(7)
C35B 0.101(8) 0.079(7) 0.062(8) -0.026(6) -0.031(7) 0.033(6)
C36B 0.126(13) 0.038(6) 0.160(13) -0.018(7) 0.028(11) -0.007(6)

loop_
_geom_bond_atom_site_label_1
_geom_bond_atom_site_label_2
_geom_bond_distance
_geom_bond_site_symmetry_2
_geom_bond_publ_flag
P1 F15 1.617(15) . ?
P1 F15 1.516(11) . ?
P1 F13 1.608(11) . ?
P1 F13 1.520(9) . ?
P1 F12 1.500(13) . ?
P1 F12 1.637(12) . ?
P1 F16 1.580(12) . ?
P1 F16 1.553(10) . ?
P1 F11 1.523(15) . ?
P1 F11 1.626(12) . ?
P1 F14 1.534(9) . ?
P1 F14 1.594(11) . ?
P2 F23 1.540(14) . ?
P2 F23 1.610(13) . ?
P2 F21 1.595(10) . ?
P2 F21 1.531(13) . ?
P2 F22 1.584(9) . ?
P2 F22 1.579(11) . ?
P2 F25 1.561(10) . ?
P2 F25 1.592(8) . ?
P2 F26 1.536(12) . ?
P2 F26 1.631(12) . ?
P2 F24 1.606(9) . ?
P2 F24 1.565(8) . ?
N11 C16 1.332(5) . ?
N11 C12 1.349(5) . ?
N11 C71 1.488(6) . ?
C12 C13 1.335(6) . ?
C12 H12 0.9300 . ?
C13 C14 1.396(5) . ?
C13 H13 0.9300 . ?
C14 C15 1.381(5) . ?
C14 C24 1.461(6) . ?
C15 C16 1.358(6) . ?
C15 H15 0.9300 . ?
C16 H16 0.9300 . ?
N21 C22 1.335(5) . ?
N21 C26 1.338(5) . ?
N21 C72 1.514(6) . ?
C22 C23 1.359(6) . ?
C22 H22 0.9300 . ?
C23 C24 1.383(5) . ?
C23 H23 0.9300 . ?
C24 C25 1.388(5) . ?
C25 C26 1.360(6) . ?
C25 H25 0.9300 . ?
C26 H26 0.9300 . ?
C71 C36A 1.55(5) 3_655 ?
C71 C36B 1.43(7) 3_655 ?
C71 H71A 0.9700 . ?
C71 H71B 0.9700 . ?
C72 C32A 1.599(8) . ?
C72 C32B 1.367(8) . ?
C72 H72A 0.9700 . ?
C72 H72B 0.9700 . ?
C31 C32A 1.315(4) . ?
C31 C36A 1.315(4) . ?
C31 H31 0.9300 . ?
C32A C33A 1.315(4) . ?
C33A C34A 1.315(4) . ?
C33A H33A 0.9297 . ?
C34A C35A 1.315(4) . ?
C34A H34A 0.9297 . ?
C35A C36A 1.315(4) . ?
C35A H35A 0.9297 . ?
C36A C71 1.553(8) 3_655 ?
S31 C32B 1.558(5) . ?
S31 C36B 1.558(5) . ?
S31 C33B 2.521(9) . ?
S31 C35B 2.521(9) . ?
C32B C33B 1.558(5) . ?
C33B C35B 1.558(5) . ?
C33B H33B 0.9298 . ?
C35B C36B 1.558(5) . ?
C35B H35B 0.9298 . ?
C36B C71 1.434(8) 3_655 ?
